data_7019735
loop_
_publ_author_name
'Jamadar, Abeda'
'Duhme-Klair, Anne-K'
'Vemuri, Kiranmayi'
'Sritharan, Manjula'
'Dandawate, Prasad'
'Padhye, Subhash'

_publ_section_title
;
 Synthesis, characterisation and antitubercular activities of a series of
 pyruvate-containing aroylhydrazones and their Cu-complexes.
;
_journal_issue 30
_journal_name_full 'Dalton transactions (Cambridge, England : 2003)'
_journal_page_first 9192
_journal_page_last 9201
_journal_paper_doi 10.1039/c2dt30322a
_journal_volume 41
_journal_year 2012
_chemical_formula_moiety 'C8 H8 N4 O3, H2 O'
_chemical_formula_sum 'C8 H10 N4 O4'
_chemical_formula_weight 226.20
_chemical_name_systematic
;
?
;
_space_group_crystal_system triclinic
_space_group_IT_number 2
_space_group_name_Hall '-P 1'
_space_group_name_H-M_alt 'P -1'
_symmetry_space_group_name_Hall '-P 1'
_symmetry_space_group_name_H-M 'P -1'
_atom_sites_solution_hydrogens geom
_atom_sites_solution_primary direct
_atom_sites_solution_secondary difmap
_audit_creation_date 2012-04-12
_audit_creation_method
;
Olex2 1.1
(compiled 2011.11.01 svn.r2039, GUI svn.r3906)
;
_cell_angle_alpha 109.642(7)
_cell_angle_beta 99.708(5)
_cell_angle_gamma 110.471(6)
_cell_formula_units_Z 2
_cell_length_a 8.1680(5)
_cell_length_b 8.2337(6)
_cell_length_c 8.5815(6)
_cell_measurement_reflns_used 2099
_cell_measurement_temperature 110.0
_cell_measurement_theta_max 27.4951
_cell_measurement_theta_min 2.9158
_cell_volume 481.69(7)
_computing_cell_refinement
;
CrysAlisPro, Oxford Diffraction Ltd.,
Version 1.171.34.40 (release 27-08-2010 CrysAlis171 .NET)
(compiled Aug 27 2010,11:50:40)
;
_computing_data_collection
;
CrysAlisPro, Oxford Diffraction Ltd.,
Version 1.171.34.40 (release 27-08-2010 CrysAlis171 .NET)
(compiled Aug 27 2010,11:50:40)
;
_computing_data_reduction
;
CrysAlisPro, Oxford Diffraction Ltd.,
Version 1.171.34.40 (release 27-08-2010 CrysAlis171 .NET)
(compiled Aug 27 2010,11:50:40)
;
_computing_molecular_graphics
;
O. V. Dolomanov, L. J. Bourhis, R. J. Gildea, J. A. K. Howard and H. Puschmann,
OLEX2: a complete structure solution, refinement and analysis program.
J. Appl. Cryst. (2009). 42, 339-341.
;
_computing_publication_material
;
O. V. Dolomanov, L. J. Bourhis, R. J. Gildea, J. A. K. Howard and H. Puschmann,
OLEX2: a complete structure solution, refinement and analysis program.
J. Appl. Cryst. (2009). 42, 339-341.
;
_computing_structure_refinement
;
XL, G.M. Sheldrick, Acta Cryst.
(2008). A64, 112-122
;
_computing_structure_solution
;
XS, G.M. Sheldrick, Acta Cryst.
(2008). A64, 112-122
;
_diffrn_ambient_temperature 110.0
_diffrn_detector_area_resol_mean 16.1450
_diffrn_measured_fraction_theta_full 0.999
_diffrn_measured_fraction_theta_max 0.999
_diffrn_measurement_details
;
1 omega -90.00 10.00 1.0000 30.0000
omega____ theta____ kappa____ phi______ frames
- -20.1392 -77.0000 -180.0000 100

2 omega 9.00 42.00 1.0000 30.0000
omega____ theta____ kappa____ phi______ frames
- 21.3892 37.0000 -180.0000 33

3 omega -3.00 81.00 1.0000 30.0000
omega____ theta____ kappa____ phi______ frames
- 21.3892 67.0000 16.0000 84

4 omega 3.00 72.00 1.0000 30.0000
omega____ theta____ kappa____ phi______ frames
- 21.3892 37.0000 0.0000 69

5 omega 1.00 53.00 1.0000 30.0000
omega____ theta____ kappa____ phi______ frames
- 21.3892 67.0000 117.0000 52

6 omega -50.00 30.00 1.0000 30.0000
omega____ theta____ kappa____ phi______ frames
- 21.3892 -37.0000 -150.0000 80
;
_diffrn_measurement_device_type 'SuperNova, Single source at offset), Eos'
_diffrn_measurement_method '\w scans'
_diffrn_orient_matrix_UB_11 -0.0159580000
_diffrn_orient_matrix_UB_12 -0.0965596000
_diffrn_orient_matrix_UB_13 -0.0454602000
_diffrn_orient_matrix_UB_21 0.0488717000
_diffrn_orient_matrix_UB_22 0.0261419000
_diffrn_orient_matrix_UB_23 -0.0552773000
_diffrn_orient_matrix_UB_31 0.0834210000
_diffrn_orient_matrix_UB_32 0.0185324000
_diffrn_orient_matrix_UB_33 0.0590366000
_diffrn_radiation_monochromator mirror
_diffrn_radiation_type 'Mo K\a'
_diffrn_radiation_wavelength 0.7107
_diffrn_reflns_av_R_equivalents 0.0192
_diffrn_reflns_av_unetI/netI 0.0333
_diffrn_reflns_limit_h_max 7
_diffrn_reflns_limit_h_min -10
_diffrn_reflns_limit_k_max 10
_diffrn_reflns_limit_k_min -10
_diffrn_reflns_limit_l_max 11
_diffrn_reflns_limit_l_min -11
_diffrn_reflns_number 4178
_diffrn_reflns_theta_full 27.56
_diffrn_reflns_theta_max 27.56
_diffrn_reflns_theta_min 2.92
_diffrn_source 'SuperNova (Mo) X-ray Source'
_exptl_absorpt_coefficient_mu 0.127
_exptl_absorpt_correction_T_max 1.00000
_exptl_absorpt_correction_T_min 0.83413
_exptl_absorpt_correction_type multi-scan
_exptl_absorpt_process_details
;
CrysAlisPro, Oxford Diffraction Ltd.,
Version 1.171.34.40 (release 27-08-2010 CrysAlis171 .NET)
(compiled Aug 27 2010,11:50:40)
Empirical absorption correction using spherical harmonics,
implemented in SCALE3 ABSPACK scaling algorithm.
;
_exptl_crystal_colour colourless
_exptl_crystal_density_diffrn 1.560
_exptl_crystal_density_method 'not measured'
_exptl_crystal_description plate
_exptl_crystal_F_000 236
_exptl_crystal_size_max 0.2073
_exptl_crystal_size_mid 0.1309
_exptl_crystal_size_min 0.0521
_refine_diff_density_max 0.296
_refine_diff_density_min -0.258
_refine_diff_density_rms 0.050
_refine_ls_extinction_method none
_refine_ls_goodness_of_fit_ref 1.088
_refine_ls_hydrogen_treatment mixed
_refine_ls_matrix_type full
_refine_ls_number_parameters 165
_refine_ls_number_reflns 2229
_refine_ls_number_restraints 0
_refine_ls_restrained_S_all 1.088
_refine_ls_R_factor_all 0.0531
_refine_ls_R_factor_gt 0.0413
_refine_ls_shift/su_max 0.000
_refine_ls_shift/su_mean 0.000
_refine_ls_structure_factor_coef Fsqd
_refine_ls_weighting_details 'calc w=1/[\s^2^(Fo^2^)+(0.0516P)^2^+0.1269P] where P=(Fo^2^+2Fc^2^)/3'
_refine_ls_weighting_scheme calc
_refine_ls_wR_factor_gt 0.1059
_refine_ls_wR_factor_ref 0.1137
_reflns_number_gt 1800
_reflns_number_total 2229
_reflns_threshold_expression >2sigma(I)
_cod_data_source_file c2dt30322a.txt
_cod_data_source_block akd1019
_cod_original_cell_volume 481.70(6)
_cod_database_code 7019735
_chemical_oxdiff_formula 'Zn C16 N4 O6 H14'
_chemical_oxdiff_usercomment 'Abeda's ZnNPPZH'
_reflns_odcompleteness_completeness 99.87
_reflns_odcompleteness_iscentric 1
_reflns_odcompleteness_theta 27.50

loop_
_space_group_symop_id
_space_group_symop_operation_xyz
1 'x, y, z'
2 '-x, -y, -z'

loop_
_atom_site_label
_atom_site_type_symbol
_atom_site_fract_x
_atom_site_fract_y
_atom_site_fract_z
_atom_site_U_iso_or_equiv
_atom_site_adp_type
_atom_site_occupancy
_atom_site_symmetry_multiplicity
_atom_site_calc_flag
_atom_site_refinement_flags
C1 C 0.6371(2) 0.7923(2) 0.4977(2) 0.0197(3) Uani 1 1 d .
H1 H 0.542(2) 0.817(2) 0.545(2) 0.024 Uiso 1 1 d .
C2 C 0.6879(2) 0.8588(2) 0.37578(19) 0.0185(3) Uani 1 1 d .
H2 H 0.6289 0.9270 0.3393 0.022 Uiso 1 1 calc R
C3 C 0.89215(19) 0.73071(19) 0.36405(18) 0.0139(3) Uani 1 1 d .
C4 C 0.8419(2) 0.6629(2) 0.48488(19) 0.0179(3) Uani 1 1 d .
H4 H 0.8991 0.5923 0.5194 0.022 Uiso 1 1 calc R
C5 C 1.03847(19) 0.6933(2) 0.29525(19) 0.0153(3) Uani 1 1 d .
C6 C 1.23692(18) 0.7854(2) -0.01378(18) 0.0138(3) Uani 1 1 d .
C7 C 1.38043(19) 0.7471(2) -0.09007(18) 0.0142(3) Uani 1 1 d .
C8 C 1.1545(2) 0.9001(2) -0.0706(2) 0.0194(3) Uani 1 1 d .
H8A H 1.2048 0.9315 -0.1581 0.029 Uiso 1 1 calc R
H8B H 1.1844 1.0188 0.0307 0.029 Uiso 1 1 calc R
H8C H 1.0200 0.8253 -0.1216 0.029 Uiso 1 1 calc R
N1 N 0.71462(17) 0.69473(18) 0.55384(17) 0.0200(3) Uani 1 1 d .
N2 N 0.81647(16) 0.83011(17) 0.30835(16) 0.0156(3) Uani 1 1 d .
N3 N 1.07105(16) 0.75231(17) 0.16847(16) 0.0146(3) Uani 1 1 d .
H3 H 0.999(3) 0.792(3) 0.131(3) 0.033(5) Uiso 1 1 d .
N4 N 1.20074(16) 0.71751(17) 0.09734(15) 0.0140(3) Uani 1 1 d .
O1 O 1.12305(16) 0.61811(17) 0.35253(15) 0.0256(3) Uani 1 1 d .
O2 O 1.44366(14) 0.64361(15) -0.03334(14) 0.0187(3) Uani 1 1 d .
H2A H 1.533(3) 0.623(3) -0.081(3) 0.045(6) Uiso 1 1 d .
O3 O 1.42837(14) 0.80838(15) -0.19353(14) 0.0200(3) Uani 1 1 d .
O4 O 0.69860(15) 0.59945(16) 0.84459(15) 0.0188(3) Uani 1 1 d .
H4A H 0.690(3) 0.604(3) 0.748(3) 0.041(6) Uiso 1 1 d .
H4B H 0.713(3) 0.499(3) 0.835(3) 0.051(7) Uiso 1 1 d .

loop_
_atom_site_aniso_label
_atom_site_aniso_U_11
_atom_site_aniso_U_22
_atom_site_aniso_U_33
_atom_site_aniso_U_23
_atom_site_aniso_U_13
_atom_site_aniso_U_12
C1 0.0187(7) 0.0235(8) 0.0197(7) 0.0095(6) 0.0098(6) 0.0104(6)
C2 0.0192(7) 0.0216(8) 0.0200(7) 0.0111(6) 0.0073(6) 0.0121(6)
C3 0.0160(7) 0.0135(7) 0.0138(7) 0.0069(5) 0.0056(5) 0.0067(6)
C4 0.0224(7) 0.0200(7) 0.0196(7) 0.0126(6) 0.0113(6) 0.0122(6)
C5 0.0192(7) 0.0154(7) 0.0177(7) 0.0103(6) 0.0088(6) 0.0100(6)
C6 0.0126(6) 0.0133(7) 0.0162(7) 0.0076(5) 0.0046(5) 0.0053(5)
C7 0.0143(6) 0.0137(7) 0.0150(7) 0.0068(5) 0.0047(5) 0.0060(5)
C8 0.0185(7) 0.0244(8) 0.0286(8) 0.0201(7) 0.0127(6) 0.0130(6)
N1 0.0231(7) 0.0218(7) 0.0202(7) 0.0119(5) 0.0117(5) 0.0104(5)
N2 0.0185(6) 0.0166(6) 0.0154(6) 0.0087(5) 0.0070(5) 0.0092(5)
N3 0.0164(6) 0.0184(6) 0.0188(6) 0.0122(5) 0.0097(5) 0.0121(5)
N4 0.0142(6) 0.0153(6) 0.0162(6) 0.0082(5) 0.0074(5) 0.0079(5)
O1 0.0349(7) 0.0388(7) 0.0314(6) 0.0276(6) 0.0216(5) 0.0295(6)
O2 0.0215(5) 0.0247(6) 0.0260(6) 0.0180(5) 0.0156(4) 0.0168(5)
O3 0.0230(6) 0.0254(6) 0.0222(6) 0.0164(5) 0.0138(4) 0.0132(5)
O4 0.0244(6) 0.0210(6) 0.0234(6) 0.0146(5) 0.0143(5) 0.0152(5)

loop_
_atom_type_symbol
_atom_type_description
_atom_type_scat_dispersion_real
_atom_type_scat_dispersion_imag
_atom_type_scat_source
C C 0.0033 0.0016 'International Tables Vol C Tables 4.2.6.8 and 6.1.1.4'
H H 0.0000 0.0000 'International Tables Vol C Tables 4.2.6.8 and 6.1.1.4'
N N 0.0061 0.0033 'International Tables Vol C Tables 4.2.6.8 and 6.1.1.4'
O O 0.0106 0.0060 'International Tables Vol C Tables 4.2.6.8 and 6.1.1.4'

loop_
_exptl_crystal_face_index_h
_exptl_crystal_face_index_k
_exptl_crystal_face_index_l
_exptl_crystal_face_perp_dist
_exptl_oxdiff_crystal_face_indexfrac_h
_exptl_oxdiff_crystal_face_indexfrac_k
_exptl_oxdiff_crystal_face_indexfrac_l
_exptl_oxdiff_crystal_face_x
_exptl_oxdiff_crystal_face_y
_exptl_oxdiff_crystal_face_z
-1 0 0 0.0716 -1.0000 0.0000 -0.0000 0.0160 -0.0488 -0.0836
1 0 0 0.0716 1.0000 -0.0000 0.0000 -0.0160 0.0488 0.0836
0 0 1 0.0228 -0.0000 -0.0000 1.0000 -0.0454 -0.0554 0.0591
0 0 -1 0.0293 0.0000 0.0000 -1.0000 0.0454 0.0554 -0.0591
0 -1 0 0.0695 -0.0000 -1.0000 -0.0000 0.0969 -0.0261 -0.0186
0 1 0 0.0473 0.0000 1.0000 0.0000 -0.0969 0.0261 0.0186
1 -2 1 0.0689 1.0000 -2.0000 1.0000 0.1323 -0.0589 0.1054
0 -2 1 0.0639 0.0000 -2.0000 1.0000 0.1483 -0.1077 0.0219

loop_
_geom_angle_atom_site_label_1
_geom_angle_atom_site_label_2
_geom_angle_atom_site_label_3
_geom_angle
C2 C1 H1 120.0(10)
N1 C1 H1 118.3(11)
N1 C1 C2 121.69(14)
C1 C2 H2 118.8
N2 C2 C1 122.38(14)
N2 C2 H2 118.8
C4 C3 C5 118.56(13)
N2 C3 C4 122.57(13)
N2 C3 C5 118.87(12)
C3 C4 H4 119.3
N1 C4 C3 121.47(14)
N1 C4 H4 119.3
N3 C5 C3 115.10(12)
O1 C5 C3 121.55(13)
O1 C5 N3 123.34(13)
C8 C6 C7 117.80(12)
N4 C6 C7 115.74(12)
N4 C6 C8 126.45(13)
O2 C7 C6 113.30(12)
O3 C7 C6 121.32(13)
O3 C7 O2 125.38(13)
C6 C8 H8A 109.5
C6 C8 H8B 109.5
C6 C8 H8C 109.5
H8A C8 H8B 109.5
H8A C8 H8C 109.5
H8B C8 H8C 109.5
C1 N1 C4 116.32(13)
C2 N2 C3 115.55(13)
C5 N3 H3 116.2(14)
C5 N3 N4 117.70(12)
N4 N3 H3 125.4(14)
C6 N4 N3 116.29(12)
C7 O2 H2A 111.9(13)
H4A O4 H4B 107(2)

loop_
_geom_bond_atom_site_label_1
_geom_bond_atom_site_label_2
_geom_bond_distance
C1 H1 0.984(18)
C1 C2 1.392(2)
C1 N1 1.339(2)
C2 H2 0.9500
C2 N2 1.3339(19)
C3 C4 1.389(2)
C3 C5 1.498(2)
C3 N2 1.3408(18)
C4 H4 0.9500
C4 N1 1.3392(19)
C5 N3 1.3615(18)
C5 O1 1.2209(17)
C6 C7 1.510(2)
C6 C8 1.4923(19)
C6 N4 1.2831(18)
C7 O2 1.3163(17)
C7 O3 1.2150(17)
C8 H8A 0.9800
C8 H8B 0.9800
C8 H8C 0.9800
N3 H3 0.83(2)
N3 N4 1.3746(16)
O2 H2A 0.94(2)
O4 H4A 0.83(2)
O4 H4B 0.85(3)

loop_
_geom_hbond_atom_site_label_D
_geom_hbond_atom_site_label_H
_geom_hbond_atom_site_label_A
_geom_hbond_distance_DH
_geom_hbond_distance_HA
_geom_hbond_distance_DA
_geom_hbond_angle_DHA
_geom_hbond_site_symmetry_A
O2 H2A O4 0.94(2) 1.63(2) 2.5642(14) 176(2) 1_654
O4 H4A N1 0.83(2) 2.06(2) 2.8656(17) 164(2) .

loop_
_geom_torsion_atom_site_label_1
_geom_torsion_atom_site_label_2
_geom_torsion_atom_site_label_3
_geom_torsion_atom_site_label_4
_geom_torsion
C1 C2 N2 C3 0.8(2)
C2 C1 N1 C4 -0.7(2)
C3 C4 N1 C1 1.1(2)
C3 C5 N3 N4 -178.45(11)
C4 C3 C5 N3 175.61(12)
C4 C3 C5 O1 -5.6(2)
C4 C3 N2 C2 -0.5(2)
C5 C3 C4 N1 178.71(13)
C5 C3 N2 C2 -179.68(13)
C5 N3 N4 C6 -175.75(12)
C7 C6 N4 N3 179.65(11)
C8 C6 C7 O2 -179.43(12)
C8 C6 C7 O3 0.4(2)
C8 C6 N4 N3 1.0(2)
N1 C1 C2 N2 -0.2(2)
N2 C3 C4 N1 -0.5(2)
N2 C3 C5 N3 -5.2(2)
N2 C3 C5 O1 173.62(13)
N4 C6 C7 O2 1.81(19)
N4 C6 C7 O3 -178.34(13)
O1 C5 N3 N4 2.8(2)
